data_2200818
loop_
_publ_author_name
'Lee, Eun Kwang'
'Miller, Gordon J.'
'Kang, Sung Kwon'

_publ_section_title
;
 The intermetallic compound BaAuSb
;
_journal_issue 2
_journal_name_full 'Acta Crystallographica Section E'
_journal_page_first i17
_journal_page_last i18
_journal_paper_doi 10.1107/S1600536802000569
_journal_volume 58
_journal_year 2002
_chemical_formula_iupac 'Ba Au Sb'
_chemical_formula_moiety 'Ba Au Sb'
_chemical_formula_sum 'Au Ba Sb'
_chemical_formula_weight 456.06
_space_group_IT_number 194
_symmetry_cell_setting hexagonal
_symmetry_space_group_name_Hall '-P 6c 2c'
_symmetry_space_group_name_H-M 'P 63/m m c'
_audit_creation_method 'WinGX routine CIF_UPDATE'
_cell_angle_alpha 90
_cell_angle_beta 90
_cell_angle_gamma 120
_cell_formula_units_Z 2
_cell_length_a 4.7461(6)
_cell_length_b 4.7461(6)
_cell_length_c 9.3075(11)
_cell_measurement_reflns_used 48
_cell_measurement_temperature 293(2)
_cell_measurement_theta_max 13.95
_cell_measurement_theta_min 4.38
_cell_volume 181.57(4)
_computing_cell_refinement XSCANS
_computing_data_collection 'XSCANS (Bruker, 1996)'
_computing_data_reduction 'SHELXTL (Bruker, 1997)'
_computing_publication_material 'WinGX (Farrugia, 1999)'
_computing_structure_refinement 'SHELXL97 (Sheldrick, 1997)'
_computing_structure_solution 'SHELXS97 (Sheldrick, 1997)'
_diffrn_measured_fraction_theta_full .921
_diffrn_measured_fraction_theta_max .921
_diffrn_measurement_device_type 'Bruker P4'
_diffrn_measurement_method 2\q/\w
_diffrn_radiation_type MoK\a
_diffrn_radiation_wavelength .71073
_diffrn_reflns_av_R_equivalents .0748
_diffrn_reflns_limit_h_max 5
_diffrn_reflns_limit_h_min -1
_diffrn_reflns_limit_k_max 1
_diffrn_reflns_limit_k_min -5
_diffrn_reflns_limit_l_max 1
_diffrn_reflns_limit_l_min -11
_diffrn_reflns_number 412
_diffrn_reflns_theta_full 25.92
_diffrn_reflns_theta_max 25.92
_diffrn_reflns_theta_min 4.38
_diffrn_standards_decay_% 0
_diffrn_standards_interval_count 97
_diffrn_standards_number 3
_exptl_absorpt_coefficient_mu 58.127
_exptl_absorpt_correction_T_max .055
_exptl_absorpt_correction_T_min .030
_exptl_absorpt_correction_type '\y scan'
_exptl_absorpt_process_details '(North et al., 1968)'
_exptl_crystal_colour Grey
_exptl_crystal_density_diffrn 8.342
_exptl_crystal_density_method 'not measured'
_exptl_crystal_description Irregular
_exptl_crystal_F_000 372
_exptl_crystal_size_max .10
_exptl_crystal_size_mid .05
_exptl_crystal_size_min .05
_refine_diff_density_max 1.741
_refine_diff_density_min -2.043
_refine_ls_extinction_coef .028(3)
_refine_ls_extinction_expression Fc^*^=kFc[1+0.001xFc^2^\l^3^/sin(2\q)]^-1/4^
_refine_ls_extinction_method SHELXL97
_refine_ls_goodness_of_fit_ref 1.137
_refine_ls_matrix_type full
_refine_ls_number_parameters 8
_refine_ls_number_reflns 89
_refine_ls_number_restraints 0
_refine_ls_restrained_S_all 1.137
_refine_ls_R_factor_gt .0326
_refine_ls_shift/su_max 0
_refine_ls_structure_factor_coef Fsqd
_refine_ls_weighting_details 'calc w = 1/[\s^2^(Fo^2^)+(0.0422P)^2^] where P = (Fo^2^+2Fc^2^)/3'
_refine_ls_weighting_scheme calc
_refine_ls_wR_factor_ref .0818
_reflns_number_gt 78
_reflns_number_total 89
_reflns_threshold_expression I>2sigma(I)
_cod_data_source_file br6041.cif
_cod_data_source_block I
_cod_depositor_comments
;
The following automatic conversions were performed:
'_symmetry_cell_setting' value 'Hexagonal' changed to 'hexagonal'
according to '/home/saulius/struct/CIF-dictionaries/cif_core.dic'
dictionary named 'cif_core.dic' version 2.4.1 from 2010-06-29.

Automatic conversion script
Id: cif_fix_enum 1527 2010-12-29 10:47:43Z saulius 

The following automatic conversions were performed:

'_symmetry_cell_setting' value 'Hexagonal' changed to 'hexagonal'
according to /home/saulius/struct/CIF-dictionaries/cif_core.dic
dictionary named 'cif_core.dic' version 2.4.1 from 2010-06-29.

Automatic conversion script
Id: cif_fix_values 1715 2011-07-08 13:25:40Z adriana 
;
_cod_database_code 2200818
_cod_database_fobs_code 2200818

loop_
_symmetry_equiv_pos_as_xyz
'x, y, z'
'-y, x-y, z'
'-x+y, -x, z'
'-x, -y, z+1/2'
'y, -x+y, z+1/2'
'x-y, x, z+1/2'
'y, x, -z'
'x-y, -y, -z'
'-x, -x+y, -z'
'-y, -x, -z+1/2'
'-x+y, y, -z+1/2'
'x, x-y, -z+1/2'
'-x, -y, -z'
'y, -x+y, -z'
'x-y, x, -z'
'x, y, -z-1/2'
'-y, x-y, -z-1/2'
'-x+y, -x, -z-1/2'
'-y, -x, z'
'-x+y, y, z'
'x, x-y, z'
'y, x, z-1/2'
'x-y, -y, z-1/2'
'-x, -x+y, z-1/2'

loop_
_atom_site_label
_atom_site_fract_x
_atom_site_fract_y
_atom_site_fract_z
_atom_site_U_iso_or_equiv
_atom_site_adp_type
_atom_site_calc_flag
_atom_site_refinement_flags
_atom_site_occupancy
_atom_site_disorder_assembly
_atom_site_disorder_group
_atom_site_type_symbol
Ba 0 0 0 .0073(7) Uani d S 1 . . Ba
Au .3333 .6667 .25 .0118(7) Uani d S 1 . . Au
Sb .3333 .6667 .75 .0062(7) Uani d S 1 . . Sb

loop_
_atom_site_aniso_label
_atom_site_aniso_U_11
_atom_site_aniso_U_22
_atom_site_aniso_U_33
_atom_site_aniso_U_12
_atom_site_aniso_U_13
_atom_site_aniso_U_23
Ba .0078(10) .0078(10) .0064(12) .0039(5) 0 0
Au .0105(8) .0105(8) .0144(9) .0052(4) 0 0
Sb .0042(9) .0042(9) .0103(11) .0021(4) 0 0

loop_
_atom_type_symbol
_atom_type_description
_atom_type_scat_dispersion_real
_atom_type_scat_dispersion_imag
_atom_type_scat_source
Sb Sb -.5866 1.5461 'International Tables Vol C Tables 4.2.6.8 and 6.1.1.4'
Ba Ba -.3244 2.2819 'International Tables Vol C Tables 4.2.6.8 and 6.1.1.4'
Au Au -2.0133 8.8022 'International Tables Vol C Tables 4.2.6.8 and 6.1.1.4'

loop_
_geom_angle_atom_site_label_1
_geom_angle_atom_site_label_2
_geom_angle_atom_site_label_3
_geom_angle_site_symmetry_1
_geom_angle_site_symmetry_3
_geom_angle
Sb Ba Au 13_666 . 44.807(3)
Au Ba Sb . 1_444 135.193(3)
Sb Ba Au 13_666 13 135.193(3)
Sb Ba Au 1_444 13 44.807(3)
Sb Ba Sb 13_666 13_566 82.619(7)
Au Ba Sb . 13_566 44.807(3)
Sb Ba Sb 1_444 13_566 97.381(7)
Au Ba Sb 13 13_566 135.193(3)
Sb Ba Sb 13_666 1_544 97.381(7)
Au Ba Sb . 1_544 135.193(3)
Sb Ba Sb 1_444 1_544 82.619(7)
Au Ba Sb 13 1_544 44.807(3)
Sb Ba Au 13_666 13_565 135.193(3)
Au Ba Au . 13_565 97.381(7)
Sb Ba Au 1_444 13_565 44.807(3)
Au Ba Au 13 13_565 82.619(7)
Sb Ba Au 13_566 13_565 80.674(10)
Sb Ba Au 1_544 13_565 99.326(10)
Sb Ba Au 13_666 1_545 44.807(3)
Au Ba Au . 1_545 82.619(7)
Sb Ba Au 1_444 1_545 135.193(3)
Au Ba Au 13 1_545 97.381(7)
Sb Ba Au 13_566 1_545 99.326(10)
Sb Ba Au 1_544 1_545 80.674(10)
Sb Ba Sb 13_666 13_556 82.619(7)
Au Ba Sb . 13_556 99.326(10)
Sb Ba Sb 1_444 13_556 97.381(7)
Au Ba Sb 13 13_556 80.674(10)
Sb Ba Sb 13_566 13_556 82.619(7)
Sb Ba Sb 1_544 13_556 97.381(7)
Au Ba Sb 13_565 13_556 135.193(3)
Au Ba Sb 1_545 13_556 44.807(3)
Sb Ba Sb 13_666 1_554 97.381(7)
Au Ba Sb . 1_554 80.674(10)
Sb Ba Sb 1_444 1_554 82.619(7)
Au Ba Sb 13 1_554 99.326(10)
Sb Ba Sb 13_566 1_554 97.381(7)
Sb Ba Sb 1_544 1_554 82.619(7)
Au Ba Sb 13_565 1_554 44.807(3)
Au Ba Sb 1_545 1_554 135.193(3)
Sb Ba Au 13_666 1_445 99.326(10)
Au Ba Au . 1_445 82.619(7)
Sb Ba Au 1_444 1_445 80.674(10)
Au Ba Au 13 1_445 97.381(7)
Sb Ba Au 13_566 1_445 44.807(3)
Sb Ba Au 1_544 1_445 135.193(3)
Au Ba Au 13_565 1_445 97.381(7)
Au Ba Au 1_545 1_445 82.619(7)
Sb Ba Au 13_556 1_445 44.807(3)
Sb Ba Au 1_554 1_445 135.193(3)
Sb Ba Au 13_666 13_665 80.674(10)
Au Ba Au . 13_665 97.381(7)
Sb Ba Au 1_444 13_665 99.326(10)
Au Ba Au 13 13_665 82.619(7)
Sb Ba Au 13_566 13_665 135.193(3)
Sb Ba Au 1_544 13_665 44.807(3)
Au Ba Au 13_565 13_665 82.619(7)
Au Ba Au 1_545 13_665 97.381(7)
Sb Ba Au 13_556 13_665 135.193(3)
Sb Ba Au 1_554 13_665 44.807(3)
Sb Au Sb 13_676 13_566 120
Sb Au Sb 13_676 13_666 120
Sb Au Sb 13_566 13_666 120
Sb Au Ba 13_676 . 139.663(5)
Sb Au Ba 13_566 . 67.597(2)
Sb Au Ba 13_666 . 67.597(2)
Sb Au Ba 13_676 4_665 67.597(2)
Sb Au Ba 13_566 4_665 139.663(5)
Sb Au Ba 13_666 4_665 67.597(2)
Ba Au Ba . 4_665 135.193(3)
Sb Au Ba 13_676 1_565 67.597(2)
Sb Au Ba 13_566 1_565 67.597(2)
Sb Au Ba 13_666 1_565 139.663(5)
Ba Au Ba . 1_565 82.619(7)
Ba Au Ba 4_665 1_565 135.193(3)
Sb Au Ba 13_676 4_565 67.597(2)
Sb Au Ba 13_566 4_565 67.597(2)
Sb Au Ba 13_666 4_565 139.663(5)
Ba Au Ba . 4_565 135.193(3)
Ba Au Ba 4_665 4_565 82.619(7)
Ba Au Ba 1_565 4_565 80.674(10)
Sb Au Ba 13_676 4 139.663(5)
Sb Au Ba 13_566 4 67.597(2)
Sb Au Ba 13_666 4 67.597(2)
Ba Au Ba . 4 80.674(10)
Ba Au Ba 4_665 4 82.619(7)
Ba Au Ba 1_565 4 135.193(3)
Ba Au Ba 4_565 4 82.619(7)
Sb Au Ba 13_676 1_665 67.597(2)
Sb Au Ba 13_566 1_665 139.663(5)
Sb Au Ba 13_666 1_665 67.597(2)
Ba Au Ba . 1_665 82.619(7)
Ba Au Ba 4_665 1_665 80.674(10)
Ba Au Ba 1_565 1_665 82.619(7)
Ba Au Ba 4_565 1_665 135.193(3)
Ba Au Ba 4 1_665 135.193(3)
Au Sb Au 13_676 13_566 120
Au Sb Au 13_676 13_666 120
Au Sb Au 13_566 13_666 120
Au Sb Ba 13_676 1_666 67.597(2)
Au Sb Ba 13_566 1_666 139.663(5)
Au Sb Ba 13_666 1_666 67.597(2)
Au Sb Ba 13_676 4 139.663(5)
Au Sb Ba 13_566 4 67.597(2)
Au Sb Ba 13_666 4 67.597(2)
Ba Sb Ba 1_666 4 135.193(3)
Au Sb Ba 13_676 4_565 67.597(2)
Au Sb Ba 13_566 4_565 67.597(2)
Au Sb Ba 13_666 4_565 139.663(5)
Ba Sb Ba 1_666 4_565 135.193(3)
Ba Sb Ba 4 4_565 82.619(7)
Au Sb Ba 13_676 1_566 67.597(2)
Au Sb Ba 13_566 1_566 67.597(2)
Au Sb Ba 13_666 1_566 139.663(5)
Ba Sb Ba 1_666 1_566 82.619(7)
Ba Sb Ba 4 1_566 135.193(3)
Ba Sb Ba 4_565 1_566 80.674(10)
Au Sb Ba 13_676 1_556 139.663(5)
Au Sb Ba 13_566 1_556 67.597(2)
Au Sb Ba 13_666 1_556 67.597(2)
Ba Sb Ba 1_666 1_556 82.619(7)
Ba Sb Ba 4 1_556 80.674(10)
Ba Sb Ba 4_565 1_556 135.193(3)
Ba Sb Ba 1_566 1_556 82.619(7)
Au Sb Ba 13_676 4_665 67.597(2)
Au Sb Ba 13_566 4_665 139.663(5)
Au Sb Ba 13_666 4_665 67.597(2)
Ba Sb Ba 1_666 4_665 80.674(10)
Ba Sb Ba 4 4_665 82.619(7)
Ba Sb Ba 4_565 4_665 82.619(7)
Ba Sb Ba 1_566 4_665 135.193(3)
Ba Sb Ba 1_556 4_665 135.193(3)

loop_
_geom_bond_atom_site_label_1
_geom_bond_atom_site_label_2
_geom_bond_site_symmetry_2
_geom_bond_distance
_geom_bond_publ_flag
Ba Sb 13_666 3.5948(3) ?
Ba Sb 1_444 3.5948(3) ?
Ba Sb 13_566 3.5948(3) ?
Ba Sb 1_544 3.5948(3) ?
Ba Au 13_565 3.5948(3) ?
Ba Au 1_545 3.5948(3) ?
Ba Sb 13_556 3.5948(3) ?
Ba Sb 1_554 3.5948(3) ?
Ba Au 1_445 3.5948(3) ?
Ba Au 13_665 3.5948(3) ?
Au Sb 13_676 2.7402(3) ?
Au Sb 13_566 2.7402(4) ?
Au Sb 13_666 2.7402(3) ?
Au Ba 4_665 3.5948(3) ?
Au Ba 1_565 3.5948(3) ?
Au Ba 4_565 3.5948(3) ?
Au Ba 1_665 3.5948(3) ?
Sb Au 13_676 2.7402(3) ?
Sb Au 13_566 2.7402(4) ?
Sb Au 13_666 2.7402(3) ?
Sb Ba 1_666 3.5948(3) ?
Sb Ba 4_565 3.5948(3) ?
Sb Ba 1_566 3.5948(3) ?
Sb Ba 1_556 3.5948(3) ?
Sb Ba 4_665 3.5948(3) ?
